data_1528279
loop_
_publ_author_name
'Knakkergaard Moeller, C.'

_publ_section_title
;
 The structure of Pb (N H4)2 (S O4)2 and related compounds
;
_journal_name_full 'Acta Chemica Scandinavica (1-27,1973-42,1988)'
_journal_page_first 81
_journal_page_last 87
_journal_volume 8
_journal_year 1954
_chemical_formula_sum 'H8 N2 O8 Pb S2'
_chemical_name_systematic '(N H4)2 Pb (S O4)2'
_space_group_IT_number ?
_symmetry_space_group_name_Hall ?
_symmetry_space_group_name_H-M ?
_cell_angle_alpha 90
_cell_angle_beta 90
_cell_angle_gamma 120
_cell_formula_units_Z 3
_cell_length_a 5.58
_cell_length_b 5.58
_cell_length_c 21.84
_cell_volume 588.914
_citation_journal_id_ASTM ACSAA4
_cod_data_source_file KnakkergaardMoeller_ACSAA4_1954_1723.cif
_cod_data_source_block H8N2O8Pb1S2
_cod_original_cell_volume 588.9137
_cod_original_sg_symbol_Hall '-R 3 2"'
_cod_original_sg_symbol_H-M 'R -3 m :H '
_cod_original_formula_sum 'H8 N2 O8 Pb1 S2'
_cod_database_code 1528279
_cod_depositor_comments
;
 Marking attached hydrogen atoms.

 Antanas Vaitkus,
 2018-01-05
;

loop_
_symmetry_equiv_pos_as_xyz
x,y,z
-y,x-y,z
-x+y,-x,z
y,x,-z
-x,-x+y,-z
x-y,-y,-z
-x,-y,-z
y,-x+y,-z
x-y,x,-z
-y,-x,z
x,x-y,z
-x+y,y,z
x+1/3,y+2/3,z+1/3
-y+1/3,x-y+2/3,z+1/3
-x+y+1/3,-x+2/3,z+1/3
y+1/3,x+2/3,-z+1/3
-x+1/3,-x+y+2/3,-z+1/3
x-y+1/3,-y+2/3,-z+1/3
-x+1/3,-y+2/3,-z+1/3
y+1/3,-x+y+2/3,-z+1/3
x-y+1/3,x+2/3,-z+1/3
-y+1/3,-x+2/3,z+1/3
x+1/3,x-y+2/3,z+1/3
-x+y+1/3,y+2/3,z+1/3
x+2/3,y+1/3,z+2/3
-y+2/3,x-y+1/3,z+2/3
-x+y+2/3,-x+1/3,z+2/3
y+2/3,x+1/3,-z+2/3
-x+2/3,-x+y+1/3,-z+2/3
x-y+2/3,-y+1/3,-z+2/3
-x+2/3,-y+1/3,-z+2/3
y+2/3,-x+y+1/3,-z+2/3
x-y+2/3,x+1/3,-z+2/3
-y+2/3,-x+1/3,z+2/3
x+2/3,x-y+1/3,z+2/3
-x+y+2/3,y+1/3,z+2/3

loop_
_atom_site_label
_atom_site_type_symbol
_atom_site_fract_x
_atom_site_fract_y
_atom_site_fract_z
_atom_site_occupancy
_atom_site_attached_hydrogens
_atom_site_U_iso_or_equiv
Pb1 Pb+2 0 0 0 1 0 0.0
S1 S+6 0 0 0.394 1 0 0.0
N1 N-3 0 0 0.2 1 4 0.0
O1 O-2 0 0 0.325 1 0 0.0
O2 O-2 0.82 -0.82 0.083 1 0 0.0
